data_1513246
loop_
_publ_author_name
'Cornella, Josep'
'Martin, Ruben'

_publ_section_title
;
 Ni-Catalyzed Stereoselective Arylation of Inert C-O bonds at Low
 Temperatures.
;
_journal_issue 24
_journal_name_full 'Organic letters'
_journal_page_first 6298
_journal_page_last 6301
_journal_paper_doi 10.1021/ol4031815
_journal_volume 15
_journal_year 2013
_chemical_formula_sum 'C14 H12 O'
_chemical_formula_weight 196.24
_chemical_name_systematic
; 
 ? 
;
_space_group_IT_number 14
_symmetry_cell_setting monoclinic
_symmetry_space_group_name_Hall '-P 2yn'
_symmetry_space_group_name_H-M 'P 1 21/n 1'
_atom_sites_solution_hydrogens geom
_atom_sites_solution_primary direct
_atom_sites_solution_secondary difmap
_audit_creation_method SHELXL-97
_cell_angle_alpha 90.00
_cell_angle_beta 101.788(10)
_cell_angle_gamma 90.00
_cell_formula_units_Z 2
_cell_length_a 7.6358(17)
_cell_length_b 5.6352(6)
_cell_length_c 11.9802(19)
_cell_measurement_reflns_used 159
_cell_measurement_temperature 100(2)
_cell_measurement_theta_max 29.54
_cell_measurement_theta_min 3.47
_cell_volume 504.63(15)
_computing_cell_refinement 'Bruker APEX2 v2011.4-0'
_computing_data_collection 'Bruker APEX2 v2011.4-0'
_computing_data_reduction 'Bruker SAINT V7.60A'
_computing_molecular_graphics 'Bruker SHELXTL'
_computing_publication_material 'Bruker SHELXTL'
_computing_structure_refinement 'SHELXS-97 (Sheldrick, 2008)'
_computing_structure_solution Sir2011
_diffrn_ambient_temperature 100(2)
_diffrn_detector_area_resol_mean 512
_diffrn_detector_type '4K CCD area detector APEX II'
_diffrn_measured_fraction_theta_full 0.989
_diffrn_measured_fraction_theta_max 0.989
_diffrn_measurement_device_type 'APEX DUO Kappa 4-axis goniometer'
_diffrn_measurement_method
;
 Fullsphere data collection, phi and omega scans
;
_diffrn_measurement_specimen_support 'magnetic support with MicroMount'
_diffrn_radiation_monochromator 'Quazar MX Multilayer Optics'
_diffrn_radiation_type MoK\a
_diffrn_radiation_wavelength 0.71073
_diffrn_reflns_av_R_equivalents 0.0188
_diffrn_reflns_av_sigmaI/netI 0.0228
_diffrn_reflns_limit_h_max 10
_diffrn_reflns_limit_h_min -10
_diffrn_reflns_limit_k_max 8
_diffrn_reflns_limit_k_min -6
_diffrn_reflns_limit_l_max 14
_diffrn_reflns_limit_l_min -17
_diffrn_reflns_number 3534
_diffrn_reflns_theta_full 30.51
_diffrn_reflns_theta_max 30.51
_diffrn_reflns_theta_min 2.92
_diffrn_source 'Microfocus source E025 IuS'
_diffrn_source_current 0.6
_diffrn_source_power 50
_diffrn_source_size '0.2 mm x 0.2 mm fine focus'
_diffrn_source_type 'Bruker APEX DUO'
_exptl_absorpt_coefficient_mu 0.080
_exptl_absorpt_correction_T_max 0.9984
_exptl_absorpt_correction_T_min 0.9688
_exptl_absorpt_correction_type empirical
_exptl_absorpt_process_details
; 
 SADABS Version 2008/1 Bruker-Nonius
 Blessing, Acta Cryst. (1995) A51 33-38
;
_exptl_crystal_colour colourless
_exptl_crystal_density_diffrn 1.291
_exptl_crystal_density_method 'not measured'
_exptl_crystal_description needle
_exptl_crystal_F_000 208
_exptl_crystal_size_max 0.40
_exptl_crystal_size_mid 0.05
_exptl_crystal_size_min 0.02
_refine_diff_density_max 0.375
_refine_diff_density_min -0.238
_refine_diff_density_rms 0.056
_refine_ls_extinction_method none
_refine_ls_goodness_of_fit_ref 1.176
_refine_ls_hydrogen_treatment noref
_refine_ls_matrix_type full
_refine_ls_number_parameters 73
_refine_ls_number_reflns 1524
_refine_ls_number_restraints 0
_refine_ls_restrained_S_all 1.176
_refine_ls_R_factor_all 0.0683
_refine_ls_R_factor_gt 0.0610
_refine_ls_shift/su_max 0.000
_refine_ls_shift/su_mean 0.000
_refine_ls_structure_factor_coef Fsqd
_refine_ls_weighting_details 'calc w=1/[\s^2^(Fo^2^)+(0.0585P)^2^+0.4208P] where P=(Fo^2^+2Fc^2^)/3'
_refine_ls_weighting_scheme calc
_refine_ls_wR_factor_gt 0.1663
_refine_ls_wR_factor_ref 0.1705
_reflns_number_gt 1330
_reflns_number_total 1524
_reflns_threshold_expression >2sigma(I)
_cod_data_source_file ol4031815_si_003.cif
_cod_data_source_block mo_jc654f1_0m
_cod_depositor_comments
;
The following automatic conversions were performed:

'_symmetry_cell_setting' value 'Monoclinic' changed to 'monoclinic'
according to /home/saulius/struct/CIF-dictionaries/cif_core.dic
dictionary named 'cif_core.dic' version 2.4.2 from 2011-04-26.

Automatic conversion script
Id: cif_fix_values 1891 2012-01-12 08:04:46Z andrius 
;
_cod_original_sg_symbol_H-M P2(1)/n
_cod_database_code 1513246

loop_
_symmetry_equiv_pos_as_xyz
'x, y, z'
'-x+1/2, y+1/2, -z+1/2'
'-x, -y, -z'
'x-1/2, -y-1/2, z-1/2'

loop_
_atom_site_label
_atom_site_type_symbol
_atom_site_fract_x
_atom_site_fract_y
_atom_site_fract_z
_atom_site_U_iso_or_equiv
_atom_site_adp_type
_atom_site_occupancy
_atom_site_symmetry_multiplicity
_atom_site_calc_flag
_atom_site_refinement_flags
_atom_site_disorder_assembly
_atom_site_disorder_group
C1 C 0.0758(2) 0.1621(3) 0.81145(14) 0.0239(4) Uani 1 1 d . . .
H1 H 0.1356 0.0523 0.8636 0.029 Uiso 0.50 1 calc PR A 1
C2 C 0.0597(2) 0.1208(3) 0.69489(15) 0.0277(4) Uani 1 1 d . B .
H2 H 0.1089 -0.0155 0.6701 0.033 Uiso 1 1 calc R . .
C3 C -0.0292(2) 0.2818(3) 0.61627(15) 0.0287(4) Uani 1 1 d . . .
H3 H -0.0404 0.2537 0.5386 0.034 Uiso 1 1 calc R B .
C4 C -0.1022(2) 0.4865(3) 0.65372(15) 0.0266(4) Uani 1 1 d . B .
H4 H -0.1617 0.5956 0.6011 0.032 Uiso 1 1 calc R . .
C5 C -0.0859(2) 0.5274(3) 0.76994(14) 0.0223(3) Uani 1 1 d . . .
H5 H -0.1351 0.6643 0.7941 0.027 Uiso 1 1 calc R B .
C6 C 0.0031(2) 0.3666(3) 0.85123(13) 0.0208(3) Uani 1 1 d . B .
C7 C 0.0230(2) 0.4027(3) 0.97454(13) 0.0215(3) Uani 1 1 d . . .
H7 H 0.0723 0.2783 1.0217 0.026 Uiso 1 1 calc R B .
O1 O 0.1623(3) 0.0160(4) 0.8846(2) 0.0267(5) Uani 0.50 1 d P B 2
H1O H 0.2047 -0.0875 0.8470 0.040 Uiso 0.50 1 d PR B 2

loop_
_atom_site_aniso_label
_atom_site_aniso_U_11
_atom_site_aniso_U_22
_atom_site_aniso_U_33
_atom_site_aniso_U_23
_atom_site_aniso_U_13
_atom_site_aniso_U_12
C1 0.0193(7) 0.0224(7) 0.0302(8) -0.0055(6) 0.0053(6) -0.0010(6)
C2 0.0245(8) 0.0273(8) 0.0331(9) -0.0115(7) 0.0099(6) -0.0003(6)
C3 0.0281(8) 0.0348(10) 0.0251(7) -0.0075(7) 0.0100(6) -0.0042(7)
C4 0.0275(8) 0.0285(8) 0.0247(7) -0.0006(6) 0.0076(6) -0.0026(6)
C5 0.0222(7) 0.0205(7) 0.0251(7) -0.0030(6) 0.0068(6) -0.0007(6)
C6 0.0180(6) 0.0202(7) 0.0248(7) -0.0050(5) 0.0058(5) -0.0035(5)
C7 0.0199(7) 0.0199(7) 0.0237(7) -0.0025(6) 0.0023(5) 0.0000(5)
O1 0.0315(12) 0.0238(12) 0.0231(11) -0.0005(9) 0.0011(9) 0.0104(9)

loop_
_atom_type_symbol
_atom_type_description
_atom_type_scat_dispersion_real
_atom_type_scat_dispersion_imag
_atom_type_scat_source
C C 0.0033 0.0016 'International Tables Vol C Tables 4.2.6.8 and 6.1.1.4'
H H 0.0000 0.0000 'International Tables Vol C Tables 4.2.6.8 and 6.1.1.4'
O O 0.0106 0.0060 'International Tables Vol C Tables 4.2.6.8 and 6.1.1.4'

loop_
_geom_angle_atom_site_label_1
_geom_angle_atom_site_label_2
_geom_angle_atom_site_label_3
_geom_angle
_geom_angle_site_symmetry_1
O1 C1 C2 120.24(18) .
O1 C1 C6 118.63(18) .
C2 C1 C6 121.09(16) .
C3 C2 C1 120.18(16) .
C2 C3 C4 119.78(16) .
C5 C4 C3 119.93(16) .
C4 C5 C6 121.36(15) .
C5 C6 C1 117.66(15) .
C5 C6 C7 123.10(14) .
C1 C6 C7 119.24(15) .
C7 C7 C6 126.17(19) 3_567

loop_
_geom_bond_atom_site_label_1
_geom_bond_atom_site_label_2
_geom_bond_distance
_geom_bond_site_symmetry_2
C1 O1 1.283(3) .
C1 C2 1.396(2) .
C1 C6 1.404(2) .
C2 C3 1.382(3) .
C3 C4 1.395(2) .
C4 C5 1.392(2) .
C5 C6 1.400(2) .
C6 C7 1.468(2) .
C7 C7 1.337(3) 3_567

loop_
_geom_torsion_atom_site_label_1
_geom_torsion_atom_site_label_2
_geom_torsion_atom_site_label_3
_geom_torsion_atom_site_label_4
_geom_torsion
_geom_torsion_site_symmetry_4
O1 C1 C2 C3 -178.2(2) .
C6 C1 C2 C3 -0.2(3) .
C1 C2 C3 C4 0.3(3) .
C2 C3 C4 C5 -0.3(3) .
C3 C4 C5 C6 0.1(3) .
C4 C5 C6 C1 0.0(2) .
C4 C5 C6 C7 -179.87(15) .
O1 C1 C6 C5 178.01(19) .
C2 C1 C6 C5 0.0(2) .
O1 C1 C6 C7 -2.1(3) .
C2 C1 C6 C7 179.92(14) .
C5 C6 C7 C7 -7.0(3) 3_567
C1 C6 C7 C7 173.1(2) 3_567
